data_7039302
loop_
_publ_author_name
'Wang, Kai-Ti'
'Wang, Yong-Xia'
'Wang, Bin'
'Li, Yan-Guo'
'Li, Yue-Sheng'

_publ_section_title
;
 Novel zirconium complexes with constrained cyclic \b-enaminoketonato
 ligands: improved catalytic capability toward ethylene polymerization.
;
_journal_issue 25
_journal_name_full 'Dalton transactions (Cambridge, England : 2003)'
_journal_page_first 10308
_journal_page_last 10318
_journal_paper_doi 10.1039/c6dt01391k
_journal_volume 45
_journal_year 2016
_chemical_formula_sum 'C60 H50 Hf N2 O2'
_chemical_formula_weight 1009.51
_chemical_name_systematic
; 
 ? 
;
_space_group_IT_number 2
_symmetry_cell_setting triclinic
_symmetry_space_group_name_Hall '-P 1'
_symmetry_space_group_name_H-M 'P -1'
_atom_sites_solution_hydrogens geom
_atom_sites_solution_primary direct
_atom_sites_solution_secondary difmap
_audit_creation_method SHELXL-97
_audit_update_record
;
2015-08-17 deposited with the CCDC.
2016-05-17 downloaded from the CCDC.
;
_cell_angle_alpha 97.5330(10)
_cell_angle_beta 94.4190(10)
_cell_angle_gamma 116.1370(10)
_cell_formula_units_Z 4
_cell_length_a 17.8992(11)
_cell_length_b 19.3310(12)
_cell_length_c 20.5734(13)
_cell_measurement_temperature 185(2)
_cell_volume 6262.4(7)
_computing_structure_refinement 'SHELXL-97 (Sheldrick, 1997)'
_computing_structure_solution 'SHELXS-97 (Sheldrick, 1990)'
_diffrn_ambient_temperature 185(2)
_diffrn_measured_fraction_theta_full 0.980
_diffrn_measured_fraction_theta_max 0.980
_diffrn_measurement_device_type 'Bruker SMART CCD area-detector'
_diffrn_radiation_monochromator graphite
_diffrn_radiation_source 'fine-focus sealed tube'
_diffrn_radiation_type MoK\a
_diffrn_radiation_wavelength 0.71073
_diffrn_reflns_av_R_equivalents 0.0000
_diffrn_reflns_av_sigmaI/netI 0.0847
_diffrn_reflns_limit_h_max 21
_diffrn_reflns_limit_h_min -21
_diffrn_reflns_limit_k_max 22
_diffrn_reflns_limit_k_min -23
_diffrn_reflns_limit_l_max 24
_diffrn_reflns_limit_l_min 0
_diffrn_reflns_number 21784
_diffrn_reflns_theta_full 25.06
_diffrn_reflns_theta_max 25.06
_diffrn_reflns_theta_min 1.28
_exptl_absorpt_coefficient_mu 1.701
_exptl_absorpt_correction_T_max 0.7845
_exptl_absorpt_correction_T_min 0.5875
_exptl_absorpt_correction_type multi-scan
_exptl_crystal_colour red
_exptl_crystal_density_diffrn 1.071
_exptl_crystal_density_method 'not measured'
_exptl_crystal_description block
_exptl_crystal_F_000 2048
_exptl_crystal_size_max 0.35
_exptl_crystal_size_mid 0.24
_exptl_crystal_size_min 0.15
_platon_squeeze_details
;
;
_refine_diff_density_max 1.668
_refine_diff_density_min -0.761
_refine_diff_density_rms 0.154
_refine_ls_extinction_method none
_refine_ls_goodness_of_fit_ref 1.028
_refine_ls_hydrogen_treatment constr
_refine_ls_matrix_type full
_refine_ls_number_parameters 1171
_refine_ls_number_reflns 21784
_refine_ls_number_restraints 0
_refine_ls_restrained_S_all 1.028
_refine_ls_R_factor_all 0.0711
_refine_ls_R_factor_gt 0.0518
_refine_ls_shift/su_max 0.023
_refine_ls_shift/su_mean 0.003
_refine_ls_structure_factor_coef Fsqd
_refine_ls_weighting_details 'calc w=1/[\s^2^(Fo^2^)+(0.0807P)^2^+0.0000P] where P=(Fo^2^+2Fc^2^)/3'
_refine_ls_weighting_scheme calc
_refine_ls_wR_factor_gt 0.1422
_refine_ls_wR_factor_ref 0.1579
_reflns_number_gt 15061
_reflns_number_total 21784
_reflns_threshold_expression >2sigma(I)
_cod_data_source_file c6dt01391k2.cif
_cod_data_source_block 7b
_cod_depositor_comments 'Adding full bibliography for 7039299--7039302.cif.'
_cod_original_sg_symbol_H-M P-1
_cod_database_code 7039302

loop_
_symmetry_equiv_pos_as_xyz
'x, y, z'
'-x, -y, -z'

loop_
_atom_site_label
_atom_site_type_symbol
_atom_site_fract_x
_atom_site_fract_y
_atom_site_fract_z
_atom_site_U_iso_or_equiv
_atom_site_adp_type
_atom_site_occupancy
_atom_site_symmetry_multiplicity
_atom_site_calc_flag
_atom_site_refinement_flags
Hf1 Hf 0.141019(18) 0.796208(15) 0.036034(13) 0.02647(9) Uani 1 1 d .
O1A O 0.0593(3) 0.8239(2) -0.0152(2) 0.0253(10) Uani 1 1 d .
O1 O 0.2146(3) 0.7466(2) 0.0555(2) 0.0330(11) Uani 1 1 d .
N1 N 0.0561(4) 0.6654(3) -0.0151(3) 0.0265(13) Uani 1 1 d .
N1A N 0.1835(4) 0.8016(3) -0.0706(3) 0.0298(13) Uani 1 1 d .
C15 C 0.1510(4) 0.6089(4) 0.0144(3) 0.0273(15) Uani 1 1 d .
C16A C 0.0386(4) 0.8365(4) -0.0707(3) 0.0303(16) Uani 1 1 d .
C1 C 0.2366(5) 0.9216(4) 0.0800(4) 0.0408(19) Uani 1 1 d .
H1A H 0.2059 0.9465 0.1035 0.049 Uiso 1 1 calc R
H1B H 0.2767 0.9189 0.1143 0.049 Uiso 1 1 calc R
C8A C 0.2404(5) 0.7689(4) -0.0869(4) 0.0357(17) Uani 1 1 d .
C19A C -0.0523(5) 0.8795(4) 0.0376(4) 0.0377(18) Uani 1 1 d .
C27A C -0.0825(6) 0.8157(4) -0.1525(4) 0.046(2) Uani 1 1 d .
C1A C 0.0766(5) 0.7794(4) 0.1261(3) 0.0410(19) Uani 1 1 d .
H1D H 0.1210 0.8120 0.1644 0.049 Uiso 1 1 calc R
H1C H 0.0386 0.8041 0.1225 0.049 Uiso 1 1 calc R
C14 C 0.0765(5) 0.6082(4) -0.0156(4) 0.042(2) Uani 1 1 d .
H14A H 0.0352 0.5588 -0.0397 0.051 Uiso 1 1 calc R
C8 C -0.0221(4) 0.6483(4) -0.0556(3) 0.0300(16) Uani 1 1 d .
C15A C 0.0861(5) 0.8423(4) -0.1219(3) 0.0361(17) Uani 1 1 d .
C9A C 0.2131(5) 0.7061(5) -0.1396(4) 0.043(2) Uani 1 1 d .
H9C H 0.1578 0.6840 -0.1636 0.052 Uiso 1 1 calc R
C2A C 0.0242(5) 0.6995(4) 0.1472(3) 0.0365(18) Uani 1 1 d .
C3A C 0.0560(5) 0.6495(4) 0.1580(4) 0.044(2) Uani 1 1 d .
H3C H 0.1130 0.6645 0.1526 0.052 Uiso 1 1 calc R
C26A C -0.0335(6) 0.8087(5) -0.2071(4) 0.052(2) Uani 1 1 d .
H26C H -0.0438 0.7536 -0.2190 0.062 Uiso 1 1 calc R
H26D H -0.0530 0.8234 -0.2470 0.062 Uiso 1 1 calc R
C18A C -0.0903(5) 0.8482(4) -0.0354(4) 0.0347(17) Uani 1 1 d .
C13A C 0.3192(5) 0.8020(5) -0.0542(4) 0.053(2) Uani 1 1 d .
H13C H 0.3399 0.8499 -0.0234 0.064 Uiso 1 1 calc R
C19 C 0.3590(5) 0.8052(4) 0.1584(4) 0.0364(17) Uani 1 1 d .
C17A C -0.0441(5) 0.8371(4) -0.0863(3) 0.0307(16) Uani 1 1 d .
C7A C -0.0604(5) 0.6750(5) 0.1527(4) 0.047(2) Uani 1 1 d .
H7C H -0.0845 0.7087 0.1447 0.056 Uiso 1 1 calc R
C17 C 0.2998(5) 0.6791(4) 0.0673(4) 0.0357(18) Uani 1 1 d .
C16 C 0.2183(5) 0.6767(4) 0.0476(4) 0.0361(18) Uani 1 1 d .
C20A C -0.0975(5) 0.8502(5) 0.0849(4) 0.049(2) Uani 1 1 d .
H20C H -0.1513 0.8060 0.0726 0.059 Uiso 1 1 calc R
C26 C 0.2436(5) 0.5504(4) -0.0130(4) 0.051(2) Uani 1 1 d .
H26A H 0.2456 0.5625 -0.0583 0.061 Uiso 1 1 calc R
H26B H 0.2511 0.5026 -0.0136 0.061 Uiso 1 1 calc R
C6A C -0.1100(6) 0.6045(6) 0.1692(4) 0.056(2) Uani 1 1 d .
H6C H -0.1675 0.5896 0.1724 0.067 Uiso 1 1 calc R
C30A C -0.1722(5) 0.8324(4) -0.0522(4) 0.044(2) Uani 1 1 d .
H30C H -0.2037 0.8384 -0.0187 0.052 Uiso 1 1 calc R
C20 C 0.4190(5) 0.8838(5) 0.1640(4) 0.053(2) Uani 1 1 d .
H20A H 0.4611 0.8970 0.1359 0.063 Uiso 1 1 calc R
C7 C 0.2527(6) 1.0094(4) -0.0027(4) 0.055(2) Uani 1 1 d .
H7A H 0.1946 0.9954 -0.0041 0.065 Uiso 1 1 calc R
C13 C -0.0839(5) 0.6600(4) -0.0264(4) 0.0345(17) Uani 1 1 d .
H13A H -0.0751 0.6791 0.0199 0.041 Uiso 1 1 calc R
C18 C 0.3666(5) 0.7421(4) 0.1129(4) 0.0391(18) Uani 1 1 d .
C29A C -0.2097(6) 0.8074(5) -0.1183(5) 0.059(3) Uani 1 1 d .
H29C H -0.2674 0.7946 -0.1294 0.071 Uiso 1 1 calc R
C24A C 0.0230(5) 0.9472(4) 0.0555(4) 0.0387(18) Uani 1 1 d .
H24C H 0.0539 0.9706 0.0221 0.046 Uiso 1 1 calc R
C28A C -0.1646(6) 0.8008(5) -0.1680(4) 0.056(2) Uani 1 1 d .
H28C H -0.1904 0.7859 -0.2131 0.067 Uiso 1 1 calc R
C12 C -0.1575(5) 0.6440(4) -0.0647(4) 0.050(2) Uani 1 1 d .
H12A H -0.2001 0.6509 -0.0441 0.060 Uiso 1 1 calc R
C27 C 0.3146(5) 0.6178(4) 0.0345(4) 0.0429(19) Uani 1 1 d .
C23 C 0.2949(6) 0.8432(5) 0.2448(4) 0.058(2) Uani 1 1 d .
H23A H 0.2508 0.8299 0.2710 0.070 Uiso 1 1 calc R
C11 C -0.1720(5) 0.6177(5) -0.1329(4) 0.052(2) Uani 1 1 d .
H11A H -0.2236 0.6065 -0.1588 0.062 Uiso 1 1 calc R
C25 C 0.1590(5) 0.5352(4) 0.0065(4) 0.046(2) Uani 1 1 d .
H25A H 0.1137 0.4949 -0.0281 0.055 Uiso 1 1 calc R
H25B H 0.1533 0.5152 0.0487 0.055 Uiso 1 1 calc R
C2 C 0.2877(5) 0.9766(4) 0.0385(4) 0.0389(19) Uani 1 1 d .
C14A C 0.1536(5) 0.8196(4) -0.1173(4) 0.042(2) Uani 1 1 d .
H14C H 0.1783 0.8185 -0.1565 0.051 Uiso 1 1 calc R
C23A C 0.0542(6) 0.9817(5) 0.1222(4) 0.044(2) Uani 1 1 d .
H23C H 0.1083 1.0255 0.1352 0.053 Uiso 1 1 calc R
C5 C 0.3816(8) 1.0820(7) -0.0427(7) 0.096(4) Uani 1 1 d .
H5A H 0.4136 1.1161 -0.0704 0.115 Uiso 1 1 calc R
C9 C -0.0361(5) 0.6214(4) -0.1235(4) 0.050(2) Uani 1 1 d .
H9A H 0.0052 0.6118 -0.1437 0.060 Uiso 1 1 calc R
C30 C 0.4465(5) 0.7413(5) 0.1209(4) 0.055(2) Uani 1 1 d .
H30A H 0.4918 0.7817 0.1518 0.066 Uiso 1 1 calc R
C10A C 0.2679(6) 0.6766(6) -0.1562(5) 0.075(3) Uani 1 1 d .
H10C H 0.2519 0.6386 -0.1956 0.090 Uiso 1 1 calc R
C10 C -0.1091(6) 0.6084(5) -0.1618(4) 0.054(2) Uani 1 1 d .
H10A H -0.1163 0.5929 -0.2085 0.065 Uiso 1 1 calc R
C25A C 0.0588(6) 0.8607(5) -0.1859(4) 0.053(2) Uani 1 1 d .
H25C H 0.0704 0.9163 -0.1795 0.063 Uiso 1 1 calc R
H25D H 0.0906 0.8517 -0.2206 0.063 Uiso 1 1 calc R
C29 C 0.4589(6) 0.6828(6) 0.0845(5) 0.064(3) Uani 1 1 d .
H29A H 0.5132 0.6852 0.0884 0.076 Uiso 1 1 calc R
C21 C 0.4178(6) 0.9414(5) 0.2091(5) 0.060(2) Uani 1 1 d .
H21A H 0.4579 0.9946 0.2118 0.072 Uiso 1 1 calc R
C4 C 0.4198(7) 1.0477(6) 0.0022(7) 0.093(4) Uani 1 1 d .
H4A H 0.4780 1.0612 0.0054 0.111 Uiso 1 1 calc R
C11A C 0.3469(6) 0.7002(5) -0.1174(5) 0.068(3) Uani 1 1 d .
H11C H 0.3799 0.6737 -0.1261 0.082 Uiso 1 1 calc R
C28 C 0.3935(6) 0.6217(5) 0.0431(5) 0.055(2) Uani 1 1 d .
H28A H 0.4025 0.5810 0.0197 0.066 Uiso 1 1 calc R
C24 C 0.2982(5) 0.7857(5) 0.2001(4) 0.047(2) Uani 1 1 d .
H24A H 0.2588 0.7324 0.1976 0.056 Uiso 1 1 calc R
C4A C 0.0100(7) 0.5771(5) 0.1765(4) 0.064(3) Uani 1 1 d .
H4C H 0.0352 0.5445 0.1855 0.077 Uiso 1 1 calc R
C21A C -0.0681(7) 0.8824(7) 0.1508(4) 0.067(3) Uani 1 1 d .
H21C H -0.0979 0.8579 0.1843 0.080 Uiso 1 1 calc R
C22A C 0.0051(7) 0.9508(7) 0.1669(4) 0.076(3) Uani 1 1 d .
H22C H 0.0218 0.9774 0.2117 0.091 Uiso 1 1 calc R
C22 C 0.3559(6) 0.9210(5) 0.2521(4) 0.052(2) Uani 1 1 d .
H22A H 0.3561 0.9600 0.2854 0.062 Uiso 1 1 calc R
C3 C 0.3717(6) 0.9989(5) 0.0369(4) 0.056(2) Uani 1 1 d .
H3A H 0.3973 0.9765 0.0638 0.067 Uiso 1 1 calc R
C6 C 0.2986(8) 1.0622(6) -0.0423(5) 0.083(3) Uani 1 1 d .
H6A H 0.2719 1.0841 -0.0687 0.100 Uiso 1 1 calc R
C12A C 0.3738(5) 0.7637(5) -0.0661(5) 0.061(3) Uani 1 1 d .
H12C H 0.4267 0.7825 -0.0389 0.074 Uiso 1 1 calc R
C5A C -0.0757(7) 0.5547(6) 0.1812(5) 0.078(4) Uani 1 1 d .
H5C H -0.1099 0.5055 0.1926 0.094 Uiso 1 1 calc R
Hf2 Hf 0.111687(19) 0.302310(16) 0.487426(13) 0.02994(10) Uani 1 1 d .
O1D O 0.1935(3) 0.4131(2) 0.4858(2) 0.0315(11) Uani 1 1 d .
O1C O 0.0277(3) 0.2128(2) 0.5243(2) 0.0346(12) Uani 1 1 d .
C1C C 0.0455(5) 0.2706(4) 0.3824(3) 0.0387(19) Uani 1 1 d .
H1E H 0.0878 0.2730 0.3533 0.046 Uiso 1 1 calc R
H1F H 0.0032 0.2149 0.3757 0.046 Uiso 1 1 calc R
N1D N 0.0374(4) 0.3689(3) 0.5242(3) 0.0314(14) Uani 1 1 d .
C16D C 0.2042(5) 0.4870(4) 0.4974(3) 0.0317(16) Uani 1 1 d .
C15D C 0.1402(5) 0.5025(4) 0.5162(4) 0.0349(17) Uani 1 1 d .
C19D C 0.3373(5) 0.4680(4) 0.4186(3) 0.0341(17) Uani 1 1 d .
C20C C -0.1525(5) 0.0667(4) 0.3955(4) 0.043(2) Uani 1 1 d .
H20E H -0.1992 0.0770 0.4003 0.052 Uiso 1 1 calc R
C4C C -0.1274(6) 0.3166(5) 0.3089(4) 0.053(2) Uani 1 1 d .
H4E H -0.1864 0.2893 0.2946 0.064 Uiso 1 1 calc R
C27D C 0.3079(5) 0.6264(5) 0.5331(4) 0.046(2) Uani 1 1 d .
C18C C -0.1303(5) 0.0721(5) 0.5185(4) 0.049(2) Uani 1 1 d .
C13D C -0.1085(5) 0.2679(4) 0.5053(4) 0.0426(19) Uani 1 1 d .
H13G H -0.1042 0.2555 0.4599 0.051 Uiso 1 1 calc R
C24D C 0.2775(5) 0.4416(4) 0.3596(4) 0.0419(19) Uani 1 1 d .
H24G H 0.2428 0.4662 0.3518 0.050 Uiso 1 1 calc R
C18D C 0.3513(5) 0.5395(4) 0.4662(4) 0.0374(18) Uani 1 1 d .
C17C C -0.0756(5) 0.1200(4) 0.5782(3) 0.0387(19) Uani 1 1 d .
C15C C 0.0633(6) 0.2187(5) 0.6385(4) 0.044(2) Uani 1 1 d .
C7C C 0.0432(5) 0.3933(4) 0.3506(3) 0.0411(19) Uani 1 1 d .
H7E H 0.1024 0.4209 0.3642 0.049 Uiso 1 1 calc R
C9C C 0.2343(6) 0.4630(5) 0.6722(5) 0.076(3) Uani 1 1 d .
H9E H 0.1846 0.4511 0.6916 0.091 Uiso 1 1 calc R
C2C C 0.0007(5) 0.3140(4) 0.3548(3) 0.0369(18) Uani 1 1 d .
C16C C 0.0089(5) 0.1860(4) 0.5780(4) 0.047(2) Uani 1 1 d .
C8C C 0.2414(5) 0.4070(5) 0.6279(4) 0.047(2) Uani 1 1 d .
C14D C 0.0629(5) 0.4438(4) 0.5308(4) 0.044(2) Uani 1 1 d .
H14G H 0.0257 0.4622 0.5476 0.053 Uiso 1 1 calc R
C19C C -0.1026(5) 0.0667(4) 0.4524(4) 0.0358(17) Uani 1 1 d .
C6C C -0.0002(6) 0.4341(5) 0.3262(4) 0.054(2) Uani 1 1 d .
H6E H 0.0307 0.4881 0.3245 0.064 Uiso 1 1 calc R
C26D C 0.2411(5) 0.6389(4) 0.5655(4) 0.046(2) Uani 1 1 d .
H26G H 0.2531 0.6945 0.5692 0.055 Uiso 1 1 calc R
H26H H 0.2424 0.6271 0.6109 0.055 Uiso 1 1 calc R
C3C C -0.0865(5) 0.2762(5) 0.3325(3) 0.043(2) Uani 1 1 d .
H3E H -0.1180 0.2220 0.3335 0.051 Uiso 1 1 calc R
C17D C 0.2877(4) 0.5504(4) 0.4968(4) 0.0363(18) Uani 1 1 d .
C20D C 0.3903(5) 0.4323(4) 0.4296(4) 0.0412(19) Uani 1 1 d .
H20G H 0.4300 0.4502 0.4690 0.049 Uiso 1 1 calc R
C25D C 0.1543(5) 0.5869(4) 0.5261(4) 0.0421(19) Uani 1 1 d .
H25G H 0.1501 0.6026 0.4826 0.051 Uiso 1 1 calc R
H25H H 0.1109 0.5922 0.5504 0.051 Uiso 1 1 calc R
C12D C -0.1838(5) 0.2238(5) 0.5289(4) 0.051(2) Uani 1 1 d .
H12G H -0.2302 0.1821 0.4999 0.062 Uiso 1 1 calc R
C13C C 0.3154(6) 0.4235(6) 0.6053(5) 0.079(4) Uani 1 1 d .
H13E H 0.3218 0.3840 0.5772 0.095 Uiso 1 1 calc R
C8D C -0.0409(5) 0.3287(4) 0.5468(4) 0.0380(18) Uani 1 1 d .
C23C C -0.0147(5) 0.0380(4) 0.3794(4) 0.042(2) Uani 1 1 d .
H23E H 0.0324 0.0285 0.3744 0.051 Uiso 1 1 calc R
C28D C 0.3881(5) 0.6874(4) 0.5409(4) 0.049(2) Uani 1 1 d .
H28G H 0.4001 0.7375 0.5649 0.059 Uiso 1 1 calc R
C2D C 0.2364(5) 0.2206(4) 0.5068(4) 0.0429(19) Uani 1 1 d .
C3D C 0.1937(6) 0.1633(4) 0.5484(4) 0.051(2) Uani 1 1 d .
H3G H 0.1339 0.1373 0.5413 0.061 Uiso 1 1 calc R
C5C C -0.0837(6) 0.3972(5) 0.3057(4) 0.056(2) Uani 1 1 d .
H5E H -0.1124 0.4243 0.2896 0.068 Uiso 1 1 calc R
C25C C 0.0393(7) 0.1843(5) 0.6976(4) 0.063(3) Uani 1 1 d .
H25E H 0.0753 0.2224 0.7377 0.075 Uiso 1 1 calc R
H25F H 0.0479 0.1369 0.6955 0.075 Uiso 1 1 calc R
C27C C -0.1069(6) 0.1121(5) 0.6385(4) 0.052(2) Uani 1 1 d .
C21C C -0.1334(6) 0.0518(5) 0.3333(4) 0.053(2) Uani 1 1 d .
H21E H -0.1670 0.0524 0.2955 0.064 Uiso 1 1 calc R
C11C C 0.3814(7) 0.5595(6) 0.6675(5) 0.073(3) Uani 1 1 d .
H11E H 0.4288 0.6094 0.6822 0.088 Uiso 1 1 calc R
C7D C 0.3242(6) 0.2533(5) 0.5203(4) 0.057(2) Uani 1 1 d .
H7G H 0.3573 0.2917 0.4961 0.068 Uiso 1 1 calc R
C23D C 0.2713(5) 0.3801(5) 0.3147(4) 0.053(2) Uani 1 1 d .
H23G H 0.2298 0.3605 0.2763 0.064 Uiso 1 1 calc R
C22C C -0.0661(6) 0.0360(4) 0.3250(4) 0.049(2) Uani 1 1 d .
H22E H -0.0553 0.0238 0.2816 0.059 Uiso 1 1 calc R
C10D C -0.1213(6) 0.2997(6) 0.6376(5) 0.061(3) Uani 1 1 d .
H10G H -0.1260 0.3113 0.6830 0.073 Uiso 1 1 calc R
C21D C 0.3836(5) 0.3708(4) 0.3818(4) 0.045(2) Uani 1 1 d .
H21G H 0.4186 0.3461 0.3881 0.054 Uiso 1 1 calc R
C5D C 0.3209(7) 0.1805(6) 0.6071(5) 0.068(3) Uani 1 1 d .
H5G H 0.3498 0.1691 0.6415 0.082 Uiso 1 1 calc R
C26C C -0.0513(7) 0.1628(5) 0.7019(4) 0.066(3) Uani 1 1 d .
H26E H -0.0686 0.1345 0.7391 0.079 Uiso 1 1 calc R
H26F H -0.0581 0.2112 0.7109 0.079 Uiso 1 1 calc R
C28C C -0.1892(7) 0.0599(6) 0.6396(5) 0.070(3) Uani 1 1 d .
H28E H -0.2103 0.0566 0.6807 0.084 Uiso 1 1 calc R
C4D C 0.2343(7) 0.1454(5) 0.5962(5) 0.063(3) Uani 1 1 d .
H4G H 0.2032 0.1086 0.6223 0.076 Uiso 1 1 calc R
C30D C 0.4319(5) 0.6038(5) 0.4761(4) 0.052(2) Uani 1 1 d .
H30G H 0.4752 0.5976 0.4561 0.062 Uiso 1 1 calc R
C30C C -0.2133(6) 0.0192(5) 0.5218(5) 0.062(3) Uani 1 1 d .
H30E H -0.2504 -0.0121 0.4823 0.075 Uiso 1 1 calc R
C9D C -0.0474(5) 0.3405(5) 0.6157(4) 0.044(2) Uani 1 1 d .
H9G H 0.0005 0.3773 0.6465 0.053 Uiso 1 1 calc R
C6D C 0.3647(6) 0.2312(6) 0.5685(5) 0.066(3) Uani 1 1 d .
H6G H 0.4243 0.2523 0.5742 0.080 Uiso 1 1 calc R
C29D C 0.4510(5) 0.6760(5) 0.5138(4) 0.056(2) Uani 1 1 d .
H29G H 0.5069 0.7173 0.5211 0.067 Uiso 1 1 calc R
C24C C -0.0340(5) 0.0544(4) 0.4414(4) 0.047(2) Uani 1 1 d .
H24E H 0.0024 0.0575 0.4790 0.056 Uiso 1 1 calc R
C12C C 0.3843(6) 0.5012(6) 0.6242(5) 0.081(4) Uani 1 1 d .
H12E H 0.4344 0.5126 0.6055 0.097 Uiso 1 1 calc R
C11D C -0.1892(6) 0.2420(5) 0.5949(5) 0.063(3) Uani 1 1 d .
H11G H -0.2406 0.2142 0.6109 0.075 Uiso 1 1 calc R
C29C C -0.2415(7) 0.0125(6) 0.5826(6) 0.076(3) Uani 1 1 d .
H29E H -0.2973 -0.0250 0.5848 0.091 Uiso 1 1 calc R
C10C C 0.3055(8) 0.5409(6) 0.6882(5) 0.087(4) Uani 1 1 d .
H10E H 0.2987 0.5813 0.7148 0.104 Uiso 1 1 calc R
N1C N 0.1699(4) 0.3328(3) 0.6018(3) 0.0380(15) Uani 1 1 d .
C22D C 0.3232(6) 0.3455(5) 0.3234(4) 0.055(2) Uani 1 1 d .
H22G H 0.3187 0.3044 0.2900 0.066 Uiso 1 1 calc R
C1D C 0.1913(5) 0.2422(6) 0.4601(5) 0.061(3) Uani 1 1 d .
H1G H 0.1538 0.1935 0.4283 0.073 Uiso 1 1 calc R
H1H H 0.2334 0.2763 0.4350 0.073 Uiso 1 1 calc R
C14C C 0.1365(6) 0.2930(5) 0.6452(4) 0.062(3) Uani 1 1 d .
H14E H 0.1644 0.3160 0.6894 0.075 Uiso 1 1 calc R

loop_
_atom_site_aniso_label
_atom_site_aniso_U_11
_atom_site_aniso_U_22
_atom_site_aniso_U_33
_atom_site_aniso_U_23
_atom_site_aniso_U_13
_atom_site_aniso_U_12
Hf1 0.03120(18) 0.02600(16) 0.02382(16) 0.00445(12) 0.00678(13) 0.01409(13)
O1A 0.039(3) 0.031(2) 0.017(2) 0.0161(19) 0.002(2) 0.022(2)
O1 0.029(3) 0.028(3) 0.040(3) -0.002(2) 0.009(2) 0.013(2)
N1 0.039(4) 0.025(3) 0.025(3) 0.017(2) 0.010(3) 0.019(3)
N1A 0.031(3) 0.031(3) 0.025(3) 0.005(2) 0.006(3) 0.013(3)
C15 0.032(4) 0.024(3) 0.029(4) 0.009(3) 0.007(3) 0.014(3)
C16A 0.022(4) 0.018(3) 0.038(4) -0.008(3) 0.001(3) 0.002(3)
C1 0.039(5) 0.038(4) 0.036(4) 0.009(3) -0.002(4) 0.010(4)
C8A 0.041(5) 0.033(4) 0.039(4) 0.015(3) 0.016(4) 0.019(3)
C19A 0.040(5) 0.046(4) 0.042(4) 0.012(4) 0.015(4) 0.031(4)
C27A 0.061(6) 0.029(4) 0.045(5) -0.003(3) -0.008(4) 0.025(4)
C1A 0.061(5) 0.043(4) 0.026(4) 0.007(3) 0.015(4) 0.028(4)
C14 0.029(4) 0.039(4) 0.047(5) -0.010(4) 0.015(4) 0.009(3)
C8 0.032(4) 0.023(3) 0.031(4) 0.006(3) 0.004(3) 0.010(3)
C15A 0.050(5) 0.040(4) 0.029(4) 0.015(3) 0.011(4) 0.027(4)
C9A 0.046(5) 0.061(5) 0.034(4) 0.002(4) 0.017(4) 0.034(4)
C2A 0.050(5) 0.043(4) 0.019(4) 0.009(3) 0.004(3) 0.023(4)
C3A 0.053(5) 0.038(4) 0.044(5) 0.014(4) 0.007(4) 0.023(4)
C26A 0.091(7) 0.062(5) 0.022(4) 0.005(4) 0.003(4) 0.054(5)
C18A 0.040(5) 0.029(4) 0.034(4) 0.005(3) 0.000(3) 0.017(3)
C13A 0.040(5) 0.050(5) 0.055(5) -0.009(4) 0.003(4) 0.014(4)
C19 0.034(4) 0.041(4) 0.039(4) 0.013(3) -0.001(3) 0.020(4)
C17A 0.043(4) 0.022(3) 0.027(4) 0.007(3) 0.000(3) 0.016(3)
C7A 0.057(6) 0.060(5) 0.035(4) 0.023(4) 0.021(4) 0.032(4)
C17 0.041(5) 0.044(4) 0.039(4) 0.025(3) 0.021(4) 0.028(4)
C16 0.048(5) 0.044(4) 0.034(4) 0.019(3) 0.018(4) 0.030(4)
C20A 0.046(5) 0.071(6) 0.051(5) 0.028(4) 0.023(4) 0.038(5)
C26 0.059(6) 0.038(4) 0.057(5) 0.003(4) 0.020(5) 0.023(4)
C6A 0.052(6) 0.070(6) 0.045(5) 0.017(5) 0.015(4) 0.025(5)
C30A 0.033(5) 0.043(5) 0.058(5) 0.016(4) -0.003(4) 0.020(4)
C20 0.033(5) 0.046(5) 0.065(6) -0.003(4) 0.004(4) 0.010(4)
C7 0.050(6) 0.035(4) 0.064(6) 0.012(4) 0.017(5) 0.004(4)
C13 0.041(5) 0.032(4) 0.033(4) 0.013(3) 0.003(3) 0.017(3)
C18 0.034(4) 0.036(4) 0.045(5) 0.009(3) 0.003(4) 0.015(3)
C29A 0.042(5) 0.054(5) 0.074(7) 0.012(5) -0.019(5) 0.019(4)
C24A 0.045(5) 0.033(4) 0.041(4) 0.008(3) 0.006(4) 0.021(4)
C28A 0.053(6) 0.055(5) 0.048(5) -0.007(4) -0.017(5) 0.024(5)
C12 0.047(5) 0.040(5) 0.064(6) 0.001(4) 0.013(5) 0.021(4)
C27 0.041(5) 0.044(5) 0.046(5) 0.009(4) 0.014(4) 0.021(4)
C23 0.050(6) 0.075(6) 0.046(5) 0.012(5) 0.016(4) 0.024(5)
C11 0.041(5) 0.056(5) 0.049(5) 0.015(4) -0.014(4) 0.017(4)
C25 0.047(5) 0.035(4) 0.061(5) 0.009(4) 0.020(4) 0.023(4)
C2 0.057(5) 0.029(4) 0.039(4) 0.022(3) 0.008(4) 0.022(4)
C14A 0.042(5) 0.050(5) 0.028(4) -0.010(4) 0.016(4) 0.017(4)
C23A 0.068(6) 0.049(5) 0.033(4) 0.011(4) 0.000(4) 0.043(4)
C5 0.073(9) 0.067(7) 0.144(12) 0.014(7) 0.056(9) 0.024(6)
C9 0.051(5) 0.045(5) 0.036(4) -0.009(4) 0.001(4) 0.012(4)
C30 0.039(5) 0.064(6) 0.064(6) 0.003(5) 0.001(4) 0.029(4)
C10A 0.053(6) 0.081(7) 0.071(7) -0.033(5) 0.017(5) 0.025(5)
C10 0.058(6) 0.054(5) 0.034(5) -0.003(4) -0.016(4) 0.018(5)
C25A 0.080(7) 0.080(6) 0.030(4) 0.026(4) 0.020(4) 0.058(6)
C29 0.046(6) 0.084(7) 0.087(7) 0.020(6) 0.018(5) 0.050(5)
C21 0.041(5) 0.057(6) 0.062(6) -0.004(5) -0.003(5) 0.012(4)
C4 0.042(6) 0.061(7) 0.151(12) -0.026(7) 0.042(7) 0.010(5)
C11A 0.066(7) 0.064(6) 0.072(7) -0.005(5) 0.026(6) 0.029(5)
C28 0.057(6) 0.067(6) 0.062(6) 0.015(5) 0.016(5) 0.046(5)
C24 0.049(5) 0.050(5) 0.039(5) 0.001(4) 0.007(4) 0.023(4)
C4A 0.093(8) 0.046(5) 0.048(5) 0.004(4) 0.012(5) 0.029(5)
C21A 0.084(8) 0.114(9) 0.038(5) 0.024(5) 0.029(5) 0.072(7)
C22A 0.088(8) 0.128(10) 0.034(5) -0.021(6) -0.001(5) 0.081(8)
C22 0.065(6) 0.058(5) 0.029(4) -0.007(4) -0.015(4) 0.032(5)
C3 0.052(6) 0.052(5) 0.065(6) 0.023(4) 0.022(5) 0.020(4)
C6 0.118(11) 0.076(7) 0.088(8) 0.045(6) 0.037(8) 0.062(7)
C12A 0.020(4) 0.087(7) 0.076(7) -0.004(5) 0.005(4) 0.029(4)
C5A 0.060(7) 0.057(6) 0.057(6) -0.021(5) 0.012(5) -0.020(5)
Hf2 0.0403(2) 0.02950(17) 0.02319(16) 0.00546(12) 0.00777(13) 0.01807(14)
O1D 0.036(3) 0.029(3) 0.028(3) 0.001(2) 0.001(2) 0.014(2)
O1C 0.047(3) 0.028(3) 0.027(3) 0.011(2) 0.014(2) 0.013(2)
C1C 0.049(5) 0.030(4) 0.027(4) 0.003(3) 0.009(4) 0.009(4)
N1D 0.048(4) 0.032(3) 0.031(3) 0.025(3) 0.014(3) 0.027(3)
C16D 0.039(4) 0.026(4) 0.028(4) -0.002(3) -0.002(3) 0.016(3)
C15D 0.041(5) 0.027(4) 0.036(4) 0.007(3) 0.004(3) 0.015(3)
C19D 0.043(5) 0.034(4) 0.034(4) 0.020(3) 0.018(4) 0.020(3)
C20C 0.047(5) 0.035(4) 0.050(5) 0.022(4) 0.012(4) 0.017(4)
C4C 0.043(5) 0.078(7) 0.033(5) 0.003(4) 0.001(4) 0.026(5)
C27D 0.039(5) 0.047(5) 0.049(5) -0.001(4) 0.003(4) 0.020(4)
C18C 0.057(6) 0.043(5) 0.060(6) 0.019(4) 0.034(5) 0.028(4)
C13D 0.050(5) 0.038(4) 0.044(5) 0.009(4) 0.011(4) 0.024(4)
C24D 0.040(5) 0.048(5) 0.037(4) 0.002(4) 0.000(4) 0.023(4)
C18D 0.044(5) 0.042(4) 0.035(4) 0.010(3) 0.005(4) 0.026(4)
C17C 0.068(6) 0.029(4) 0.030(4) 0.016(3) 0.021(4) 0.027(4)
C15C 0.065(6) 0.047(5) 0.033(4) 0.015(4) 0.017(4) 0.033(4)
C7C 0.050(5) 0.044(5) 0.029(4) 0.010(3) 0.012(4) 0.020(4)
C9C 0.051(6) 0.074(7) 0.082(7) -0.038(6) 0.013(5) 0.024(5)
C2C 0.049(5) 0.036(4) 0.023(4) 0.004(3) 0.009(3) 0.017(4)
C16C 0.052(5) 0.041(4) 0.036(4) -0.008(4) 0.017(4) 0.013(4)
C8C 0.045(5) 0.049(5) 0.039(5) -0.010(4) -0.008(4) 0.022(4)
C14D 0.042(5) 0.048(5) 0.040(5) -0.001(4) 0.008(4) 0.022(4)
C19C 0.045(5) 0.030(4) 0.038(4) 0.016(3) 0.005(4) 0.019(3)
C6C 0.064(6) 0.035(4) 0.055(5) 0.005(4) 0.017(5) 0.017(4)
C26D 0.037(5) 0.031(4) 0.058(5) -0.009(4) 0.001(4) 0.010(3)
C3C 0.044(5) 0.047(5) 0.027(4) 0.007(3) 0.007(4) 0.012(4)
C17D 0.030(4) 0.027(4) 0.039(4) 0.002(3) 0.003(3) 0.003(3)
C20D 0.040(5) 0.039(4) 0.047(5) 0.010(4) 0.003(4) 0.019(4)
C25D 0.047(5) 0.033(4) 0.048(5) 0.004(3) 0.006(4) 0.021(4)
C12D 0.045(5) 0.044(5) 0.066(6) 0.020(4) 0.021(5) 0.017(4)
C13C 0.052(6) 0.089(7) 0.054(6) -0.040(5) 0.010(5) 0.008(5)
C8D 0.047(5) 0.043(4) 0.035(4) 0.007(3) 0.015(4) 0.029(4)
C23C 0.059(5) 0.036(4) 0.044(5) 0.017(4) 0.025(4) 0.028(4)
C28D 0.047(5) 0.033(4) 0.052(5) -0.002(4) -0.003(4) 0.009(4)
C2D 0.049(5) 0.041(4) 0.040(5) 0.006(4) 0.009(4) 0.022(4)
C3D 0.060(6) 0.041(5) 0.058(5) 0.009(4) 0.003(5) 0.030(4)
C5C 0.059(6) 0.070(6) 0.040(5) 0.001(4) 0.005(4) 0.032(5)
C25C 0.118(9) 0.055(5) 0.026(4) 0.021(4) 0.024(5) 0.042(6)
C27C 0.077(7) 0.044(5) 0.047(5) 0.016(4) 0.043(5) 0.030(5)
C21C 0.066(6) 0.047(5) 0.043(5) 0.009(4) 0.007(5) 0.021(5)
C11C 0.064(7) 0.091(8) 0.056(6) 0.011(6) -0.010(5) 0.030(6)
C7D 0.053(6) 0.070(6) 0.059(6) 0.019(5) 0.022(5) 0.034(5)
C23D 0.049(6) 0.063(6) 0.035(5) -0.012(4) -0.003(4) 0.022(5)
C22C 0.080(7) 0.037(4) 0.028(4) 0.012(3) 0.015(4) 0.023(4)
C10D 0.078(7) 0.074(7) 0.051(6) 0.029(5) 0.046(5) 0.044(6)
C21D 0.049(5) 0.050(5) 0.041(5) 0.015(4) 0.001(4) 0.026(4)
C5D 0.072(8) 0.081(7) 0.069(7) 0.030(5) 0.010(6) 0.047(6)
C26C 0.125(9) 0.071(6) 0.034(5) 0.031(4) 0.047(6) 0.061(6)
C28C 0.109(9) 0.061(6) 0.058(6) 0.033(5) 0.051(6) 0.045(6)
C4D 0.071(7) 0.052(6) 0.076(7) 0.020(5) 0.016(6) 0.034(5)
C30D 0.025(4) 0.060(5) 0.059(5) -0.013(4) 0.000(4) 0.016(4)
C30C 0.059(6) 0.046(5) 0.070(6) 0.010(4) 0.025(5) 0.010(4)
C9D 0.049(5) 0.055(5) 0.033(4) 0.014(4) 0.010(4) 0.024(4)
C6D 0.055(6) 0.089(7) 0.070(7) 0.042(6) 0.010(5) 0.039(6)
C29D 0.034(5) 0.037(5) 0.068(6) -0.013(4) -0.005(4) -0.001(4)
C24C 0.058(6) 0.038(4) 0.044(5) 0.014(4) 0.006(4) 0.020(4)
C12C 0.050(6) 0.092(8) 0.072(7) -0.026(6) 0.014(5) 0.017(6)
C11D 0.066(7) 0.062(6) 0.073(7) 0.036(5) 0.042(6) 0.029(5)
C29C 0.070(7) 0.062(6) 0.090(8) 0.023(6) 0.054(7) 0.016(5)
C10C 0.098(9) 0.057(6) 0.078(8) -0.038(5) -0.012(7) 0.027(6)
N1C 0.052(4) 0.046(4) 0.024(3) 0.019(3) 0.006(3) 0.026(3)
C22D 0.055(6) 0.050(5) 0.054(5) -0.001(4) 0.019(5) 0.018(4)
C1D 0.034(5) 0.081(6) 0.066(6) -0.014(5) 0.012(4) 0.032(5)
C14C 0.069(7) 0.069(6) 0.039(5) -0.017(5) 0.011(5) 0.029(5)

loop_
_atom_type_symbol
_atom_type_description
_atom_type_scat_dispersion_real
_atom_type_scat_dispersion_imag
_atom_type_scat_source
C C 0.0033 0.0016 'International Tables Vol C Tables 4.2.6.8 and 6.1.1.4'
H H 0.0000 0.0000 'International Tables Vol C Tables 4.2.6.8 and 6.1.1.4'
N N 0.0061 0.0033 'International Tables Vol C Tables 4.2.6.8 and 6.1.1.4'
O O 0.0106 0.0060 'International Tables Vol C Tables 4.2.6.8 and 6.1.1.4'
Hf Hf -0.5830 6.1852 'International Tables Vol C Tables 4.2.6.8 and 6.1.1.4'

loop_
_geom_angle_atom_site_label_1
_geom_angle_atom_site_label_2
_geom_angle_atom_site_label_3
_geom_angle
O1 Hf1 O1A 160.07(17)
O1 Hf1 C1A 98.6(2)
O1A Hf1 C1A 95.5(2)
O1 Hf1 C1 97.0(2)
O1A Hf1 C1 96.1(2)
C1A Hf1 C1 93.6(3)
O1 Hf1 N1 77.85(18)
O1A Hf1 N1 87.70(18)
C1A Hf1 N1 92.0(2)
C1 Hf1 N1 172.9(2)
O1 Hf1 N1A 87.5(2)
O1A Hf1 N1A 76.54(19)
C1A Hf1 N1A 169.4(3)
C1 Hf1 N1A 94.2(2)
N1 Hf1 N1A 80.73(17)
C16A O1A Hf1 144.1(4)
C16 O1 Hf1 143.6(4)
C14 N1 C8 117.1(6)
C14 N1 Hf1 125.8(5)
C8 N1 Hf1 116.7(4)
C14A N1A C8A 114.8(6)
C14A N1A Hf1 126.3(5)
C8A N1A Hf1 118.2(4)
C16 C15 C14 122.1(6)
C16 C15 C25 118.5(7)
C14 C15 C25 119.4(6)
O1A C16A C15A 122.4(7)
O1A C16A C17A 120.4(6)
C15A C16A C17A 116.9(6)
C2 C1 Hf1 122.1(5)
C2 C1 H1A 106.8
Hf1 C1 H1A 106.8
C2 C1 H1B 106.8
Hf1 C1 H1B 106.8
H1A C1 H1B 106.7
C13A C8A C9A 121.0(7)
C13A C8A N1A 120.1(7)
C9A C8A N1A 118.7(7)
C20A C19A C24A 118.8(8)
C20A C19A C18A 120.3(7)
C24A C19A C18A 119.9(7)
C28A C27A C17A 120.5(8)
C28A C27A C26A 119.7(8)
C17A C27A C26A 119.8(8)
C2A C1A Hf1 125.7(5)
C2A C1A H1D 105.9
Hf1 C1A H1D 105.9
C2A C1A H1C 105.9
Hf1 C1A H1C 105.9
H1D C1A H1C 106.2
N1 C14 C15 129.7(7)
N1 C14 H14A 115.1
C15 C14 H14A 115.1
C13 C8 C9 119.1(7)
C13 C8 N1 119.6(6)
C9 C8 N1 121.3(7)
C16A C15A C14A 120.0(6)
C16A C15A C25A 119.2(7)
C14A C15A C25A 120.2(6)
C10A C9A C8A 118.7(8)
C10A C9A H9C 120.7
C8A C9A H9C 120.7
C3A C2A C7A 117.0(7)
C3A C2A C1A 122.9(7)
C7A C2A C1A 120.0(7)
C2A C3A C4A 124.0(9)
C2A C3A H3C 118.0
C4A C3A H3C 118.0
C25A C26A C27A 110.9(6)
C25A C26A H26C 109.5
C27A C26A H26C 109.5
C25A C26A H26D 109.5
C27A C26A H26D 109.5
H26C C26A H26D 108.1
C30A C18A C17A 119.4(7)
C30A C18A C19A 117.0(7)
C17A C18A C19A 123.6(7)
C8A C13A C12A 119.8(7)
C8A C13A H13C 120.1
C12A C13A H13C 120.1
C24 C19 C20 119.5(7)
C24 C19 C18 120.3(7)
C20 C19 C18 119.9(7)
C27A C17A C18A 118.8(7)
C27A C17A C16A 118.5(7)
C18A C17A C16A 122.1(6)
C6A C7A C2A 122.5(8)
C6A C7A H7C 118.7
C2A C7A H7C 118.7
C27 C17 C18 118.9(7)
C27 C17 C16 117.1(7)
C18 C17 C16 123.8(7)
O1 C16 C15 120.8(7)
O1 C16 C17 117.4(6)
C15 C16 C17 121.2(7)
C19A C20A C21A 121.6(9)
C19A C20A H20C 119.2
C21A C20A H20C 119.2
C25 C26 C27 111.6(6)
C25 C26 H26A 109.3
C27 C26 H26A 109.3
C25 C26 H26B 109.3
C27 C26 H26B 109.3
H26A C26 H26B 108.0
C7A C6A C5A 119.5(9)
C7A C6A H6C 120.3
C5A C6A H6C 120.3
C18A C30A C29A 120.1(8)
C18A C30A H30C 120.0
C29A C30A H30C 120.0
C21 C20 C19 121.1(8)
C21 C20 H20A 119.5
C19 C20 H20A 119.5
C2 C7 C6 123.4(9)
C2 C7 H7A 118.3
C6 C7 H7A 118.3
C12 C13 C8 119.6(7)
C12 C13 H13A 120.2
C8 C13 H13A 120.2
C17 C18 C30 117.5(7)
C17 C18 C19 125.9(7)
C30 C18 C19 116.3(7)
C28A C29A C30A 121.1(8)
C28A C29A H29C 119.5
C30A C29A H29C 119.5
C19A C24A C23A 120.8(7)
C19A C24A H24C 119.6
C23A C24A H24C 119.6
C27A C28A C29A 120.0(8)
C27A C28A H28C 120.0
C29A C28A H28C 120.0
C13 C12 C11 121.9(8)
C13 C12 H12A 119.1
C11 C12 H12A 119.1
C28 C27 C17 120.6(7)
C28 C27 C26 120.3(7)
C17 C27 C26 119.0(7)
C24 C23 C22 120.4(8)
C24 C23 H23A 119.8
C22 C23 H23A 119.8
C10 C11 C12 118.1(8)
C10 C11 H11A 121.0
C12 C11 H11A 121.0
C15 C25 C26 109.5(6)
C15 C25 H25A 109.8
C26 C25 H25A 109.8
C15 C25 H25B 109.8
C26 C25 H25B 109.8
H25A C25 H25B 108.2
C3 C2 C7 114.7(7)
C3 C2 C1 123.9(7)
C7 C2 C1 121.4(8)
N1A C14A C15A 129.8(7)
N1A C14A H14C 115.1
C15A C14A H14C 115.1
C22A C23A C24A 117.3(9)
C22A C23A H23C 121.3
C24A C23A H23C 121.3
C6 C5 C4 116.9(11)
C6 C5 H5A 121.5
C4 C5 H5A 121.5
C10 C9 C8 120.7(8)
C10 C9 H9A 119.6
C8 C9 H9A 119.6
C29 C30 C18 121.1(8)
C29 C30 H30A 119.4
C18 C30 H30A 119.4
C9A C10A C11A 123.2(8)
C9A C10A H10C 118.4
C11A C10A H10C 118.4
C9 C10 C11 120.6(8)
C9 C10 H10A 119.7
C11 C10 H10A 119.7
C26A C25A C15A 108.8(7)
C26A C25A H25C 109.9
C15A C25A H25C 109.9
C26A C25A H25D 109.9
C15A C25A H25D 109.9
H25C C25A H25D 108.3
C28 C29 C30 120.3(8)
C28 C29 H29A 119.8
C30 C29 H29A 119.8
C20 C21 C22 119.1(8)
C20 C21 H21A 120.4
C22 C21 H21A 120.4
C3 C4 C5 118.6(10)
C3 C4 H4A 120.7
C5 C4 H4A 120.7
C12A C11A C10A 116.9(9)
C12A C11A H11C 121.6
C10A C11A H11C 121.6
C29 C28 C27 121.4(8)
C29 C28 H28A 119.3
C27 C28 H28A 119.3
C23 C24 C19 120.2(8)
C23 C24 H24A 119.9
C19 C24 H24A 119.9
C3A C4A C5A 116.8(10)
C3A C4A H4C 121.6
C5A C4A H4C 121.6
C22A C21A C20A 118.1(9)
C22A C21A H21C 121.0
C20A C21A H21C 121.0
C23A C22A C21A 122.7(9)
C23A C22A H22C 118.6
C21A C22A H22C 118.6
C23 C22 C21 119.5(8)
C23 C22 H22A 120.2
C21 C22 H22A 120.2
C4 C3 C2 126.5(10)
C4 C3 H3A 116.7
C2 C3 H3A 116.7
C5 C6 C7 119.8(11)
C5 C6 H6A 120.1
C7 C6 H6A 120.1
C11A C12A C13A 119.2(8)
C11A C12A H12C 120.4
C13A C12A H12C 120.4
C6A C5A C4A 120.1(9)
C6A C5A H5C 120.0
C4A C5A H5C 119.9
O1D Hf2 O1C 157.08(18)
O1D Hf2 C1C 97.9(2)
O1C Hf2 C1C 99.1(2)
O1D Hf2 C1D 99.6(3)
O1C Hf2 C1D 95.0(3)
C1C Hf2 C1D 92.0(3)
O1D Hf2 N1D 78.68(19)
O1C Hf2 N1D 85.21(19)
C1C Hf2 N1D 92.8(2)
C1D Hf2 N1D 175.1(3)
O1D Hf2 N1C 84.92(19)
O1C Hf2 N1C 77.1(2)
C1C Hf2 N1C 174.9(2)
C1D Hf2 N1C 91.8(3)
N1D Hf2 N1C 83.5(2)
C16D O1D Hf2 143.0(4)
C16C O1C Hf2 143.8(5)
C2C C1C Hf2 123.5(5)
C2C C1C H1E 106.5
Hf2 C1C H1E 106.5
C2C C1C H1F 106.5
Hf2 C1C H1F 106.5
H1E C1C H1F 106.5
C14D N1D C8D 113.3(6)
C14D N1D Hf2 126.0(5)
C8D N1D Hf2 120.5(4)
O1D C16D C15D 120.4(6)
O1D C16D C17D 118.2(6)
C15D C16D C17D 121.1(6)
C16D C15D C14D 123.2(7)
C16D C15D C25D 118.2(6)
C14D C15D C25D 118.4(7)
C20D C19D C24D 120.8(7)
C20D C19D C18D 118.8(7)
C24D C19D C18D 120.0(6)
C21C C20C C19C 120.1(8)
C21C C20C H20E 120.0
C19C C20C H20E 120.0
C3C C4C C5C 122.1(8)
C3C C4C H4E 119.0
C5C C4C H4E 119.0
C28D C27D C17D 121.1(7)
C28D C27D C26D 119.6(7)
C17D C27D C26D 119.2(7)
C30C C18C C17C 119.4(7)
C30C C18C C19C 115.9(8)
C17C C18C C19C 124.3(7)
C8D C13D C12D 121.2(7)
C8D C13D H13G 119.4
C12D C13D H13G 119.4
C23D C24D C19D 118.4(7)
C23D C24D H24G 120.8
C19D C24D H24G 120.8
C30D C18D C17D 117.5(7)
C30D C18D C19D 117.0(7)
C17D C18D C19D 125.2(7)
C27C C17C C18C 118.7(8)
C27C C17C C16C 118.1(7)
C18C C17C C16C 122.6(6)
C16C C15C C14C 119.5(7)
C16C C15C C25C 120.4(8)
C14C C15C C25C 119.3(8)
C2C C7C C6C 121.7(8)
C2C C7C H7E 119.1
C6C C7C H7E 119.1
C8C C9C C10C 117.7(9)
C8C C9C H9E 121.1
C10C C9C H9E 121.1
C7C C2C C3C 116.2(8)
C7C C2C C1C 122.3(7)
C3C C2C C1C 121.5(7)
O1C C16C C15C 122.9(7)
O1C C16C C17C 119.8(7)
C15C C16C C17C 117.2(7)
C13C C8C C9C 119.9(8)
C13C C8C N1C 119.0(7)
C9C C8C N1C 121.0(8)
N1D C14D C15D 128.5(7)
N1D C14D H14G 115.8
C15D C14D H14G 115.8
C24C C19C C20C 116.4(7)
C24C C19C C18C 123.8(7)
C20C C19C C18C 119.6(7)
C5C C6C C7C 121.3(8)
C5C C6C H6E 119.4
C7C C6C H6E 119.4
C27D C26D C25D 111.3(6)
C27D C26D H26G 109.4
C25D C26D H26G 109.4
C27D C26D H26H 109.4
C25D C26D H26H 109.4
H26G C26D H26H 108.0
C4C C3C C2C 121.2(8)
C4C C3C H3E 119.4
C2C C3C H3E 119.4
C18D C17D C27D 118.7(6)
C18D C17D C16D 123.6(6)
C27D C17D C16D 117.5(7)
C21D C20D C19D 119.2(7)
C21D C20D H20G 120.4
C19D C20D H20G 120.4
C26D C25D C15D 108.4(6)
C26D C25D H25G 110.0
C15D C25D H25G 110.0
C26D C25D H25H 110.0
C15D C25D H25H 110.0
H25G C25D H25H 108.4
C11D C12D C13D 118.9(8)
C11D C12D H12G 120.6
C13D C12D H12G 120.5
C8C C13C C12C 119.6(9)
C8C C13C H13E 120.2
C12C C13C H13E 120.2
C13D C8D N1D 121.0(6)
C13D C8D C9D 117.4(7)
N1D C8D C9D 120.6(7)
C22C C23C C24C 117.8(8)
C22C C23C H23E 121.1
C24C C23C H23E 121.1
C27D C28D C29D 120.2(7)
C27D C28D H28G 119.9
C29D C28D H28G 119.9
C7D C2D C1D 124.8(8)
C7D C2D C3D 113.0(8)
C1D C2D C3D 122.1(8)
C4D C3D C2D 123.9(9)
C4D C3D H3G 118.1
C2D C3D H3G 118.1
C6C C5C C4C 117.5(9)
C6C C5C H5E 121.2
C4C C5C H5E 121.2
C15C C25C C26C 110.1(8)
C15C C25C H25E 109.6
C26C C25C H25E 109.6
C15C C25C H25F 109.6
C26C C25C H25F 109.6
H25E C25C H25F 108.2
C28C C27C C17C 120.2(9)
C28C C27C C26C 119.9(8)
C17C C27C C26C 119.9(8)
C20C C21C C22C 121.1(8)
C20C C21C H21E 119.5
C22C C21C H21E 119.5
C10C C11C C12C 115.0(10)
C10C C11C H11E 122.5
C12C C11C H11E 122.5
C6D C7D C2D 121.9(9)
C6D C7D H7G 119.0
C2D C7D H7G 119.0
C24D C23D C22D 122.0(8)
C24D C23D H23G 119.0
C22D C23D H23G 119.0
C23C C22C C21C 120.3(8)
C23C C22C H22E 119.9
C21C C22C H22E 119.9
C9D C10D C11D 120.6(8)
C9D C10D H10G 119.7
C11D C10D H10G 119.7
C20D C21D C22D 118.7(8)
C20D C21D H21G 120.6
C22D C21D H21G 120.6
C6D C5D C4D 119.7(10)
C6D C5D H5G 120.1
C4D C5D H5G 120.1
C27C C26C C25C 111.0(7)
C27C C26C H26E 109.4
C25C C26C H26E 109.4
C27C C26C H26F 109.4
C25C C26C H26F 109.4
H26E C26C H26F 108.0
C29C C28C C27C 121.3(8)
C29C C28C H28E 119.3
C27C C28C H28E 119.3
C3D C4D C5D 119.9(9)
C3D C4D H4G 120.1
C5D C4D H4G 120.1
C29D C30D C18D 122.8(7)
C29D C30D H30G 118.6
C18D C30D H30G 118.6
C29C C30C C18C 120.1(9)
C29C C30C H30E 120.0
C18C C30C H30E 120.0
C10D C9D C8D 120.6(8)
C10D C9D H9G 119.7
C8D C9D H9G 119.7
C5D C6D C7D 121.5(10)
C5D C6D H6G 119.3
C7D C6D H6G 119.3
C28D C29D C30D 119.5(7)
C28D C29D H29G 120.2
C30D C29D H29G 120.2
C19C C24C C23C 124.3(8)
C19C C24C H24E 117.8
C23C C24C H24E 117.8
C11C C12C C13C 123.4(9)
C11C C12C H12E 118.3
C13C C12C H12E 118.3
C10D C11D C12D 120.8(8)
C10D C11D H11G 119.6
C12D C11D H11G 119.6
C28C C29C C30C 120.2(9)
C28C C29C H29E 119.9
C30C C29C H29E 119.9
C11C C10C C9C 123.9(10)
C11C C10C H10E 118.1
C9C C10C H10E 118.1
C14C N1C C8C 114.6(7)
C14C N1C Hf2 125.1(6)
C8C N1C Hf2 119.6(5)
C23D C22D C21D 120.8(8)
C23D C22D H22G 119.6
C21D C22D H22G 119.6
C2D C1D Hf2 124.4(6)
C2D C1D H1G 106.2
Hf2 C1D H1G 106.2
C2D C1D H1H 106.2
Hf2 C1D H1H 106.2
H1G C1D H1H 106.4
N1C C14C C15C 130.6(8)
N1C C14C H14E 114.7
C15C C14C H14E 114.7

loop_
_geom_bond_atom_site_label_1
_geom_bond_atom_site_label_2
_geom_bond_distance
Hf1 O1 1.987(5)
Hf1 O1A 2.033(4)
Hf1 C1A 2.243(7)
Hf1 C1 2.270(7)
Hf1 N1 2.341(5)
Hf1 N1A 2.376(5)
O1A C16A 1.259(8)
O1 C16 1.372(8)
N1 C14 1.307(9)
N1 C8 1.451(9)
N1A C14A 1.227(9)
N1A C8A 1.453(9)
C15 C16 1.372(10)
C15 C14 1.420(10)
C15 C25 1.484(9)
C16A C15A 1.390(9)
C16A C17A 1.495(10)
C1 C2 1.483(9)
C1 H1A 0.9900
C1 H1B 0.9900
C8A C13A 1.341(11)
C8A C9A 1.393(10)
C19A C20A 1.336(10)
C19A C24A 1.381(10)
C19A C18A 1.525(10)
C27A C28A 1.368(12)
C27A C17A 1.399(10)
C27A C26A 1.507(11)
C1A C2A 1.554(10)
C1A H1D 0.9900
C1A H1C 0.9900
C14 H14A 0.9500
C8 C13 1.386(10)
C8 C9 1.387(10)
C15A C14A 1.459(11)
C15A C25A 1.508(10)
C9A C10A 1.376(11)
C9A H9C 0.9500
C2A C3A 1.352(10)
C2A C7A 1.392(11)
C3A C4A 1.397(11)
C3A H3C 0.9500
C26A C25A 1.496(12)
C26A H26C 0.9900
C26A H26D 0.9900
C18A C30A 1.365(10)
C18A C17A 1.436(10)
C13A C12A 1.481(11)
C13A H13C 0.9500
C19 C24 1.389(10)
C19 C20 1.406(10)
C19 C18 1.499(10)
C7A C6A 1.365(11)
C7A H7C 0.9500
C17 C27 1.423(10)
C17 C18 1.427(10)
C17 C16 1.462(10)
C20A C21A 1.372(12)
C20A H20C 0.9500
C26 C25 1.507(10)
C26 C27 1.510(11)
C26 H26A 0.9900
C26 H26B 0.9900
C6A C5A 1.385(14)
C6A H6C 0.9500
C30A C29A 1.392(11)
C30A H30C 0.9500
C20 C21 1.361(11)
C20 H20A 0.9500
C7 C2 1.385(11)
C7 C6 1.400(12)
C7 H7A 0.9500
C13 C12 1.368(11)
C13 H13A 0.9500
C18 C30 1.436(11)
C29A C28A 1.378(12)
C29A H29C 0.9500
C24A C23A 1.397(10)
C24A H24C 0.9500
C28A H28C 0.9500
C12 C11 1.391(11)
C12 H12A 0.9500
C27 C28 1.377(11)
C23 C24 1.372(11)
C23 C22 1.395(11)
C23 H23A 0.9500
C11 C10 1.380(12)
C11 H11A 0.9500
C25 H25A 0.9900
C25 H25B 0.9900
C2 C3 1.375(11)
C14A H14C 0.9500
C23A C22A 1.335(12)
C23A H23C 0.9500
C5 C6 1.362(15)
C5 C4 1.490(17)
C5 H5A 0.9500
C9 C10 1.375(11)
C9 H9A 0.9500
C30 C29 1.383(11)
C30 H30A 0.9500
C10A C11A 1.418(13)
C10A H10C 0.9500
C10 H10A 0.9500
C25A H25C 0.9900
C25A H25D 0.9900
C29 C28 1.361(12)
C29 H29A 0.9500
C21 C22 1.422(12)
C21 H21A 0.9500
C4 C3 1.302(13)
C4 H4A 0.9500
C11A C12A 1.382(12)
C11A H11C 0.9500
C28 H28A 0.9500
C24 H24A 0.9500
C4A C5A 1.415(14)
C4A H4C 0.9500
C21A C22A 1.366(14)
C21A H21C 0.9500
C22A H22C 0.9500
C22 H22A 0.9500
C3 H3A 0.9500
C6 H6A 0.9500
C12A H12C 0.9500
C5A H5C 0.9500
Hf2 O1D 1.999(4)
Hf2 O1C 2.015(4)
Hf2 C1C 2.251(7)
Hf2 C1D 2.261(8)
Hf2 N1D 2.326(6)
Hf2 N1C 2.385(6)
O1D C16D 1.341(7)
O1C C16C 1.287(9)
C1C C2C 1.521(11)
C1C H1E 0.9900
C1C H1F 0.9900
N1D C14D 1.294(9)
N1D C8D 1.421(9)
C16D C15D 1.376(10)
C16D C17D 1.460(9)
C15D C14D 1.436(10)
C15D C25D 1.518(9)
C19D C20D 1.419(10)
C19D C24D 1.427(10)
C19D C18D 1.495(10)
C20C C21C 1.375(11)
C20C C19C 1.417(10)
C20C H20E 0.9500
C4C C3C 1.388(12)
C4C C5C 1.418(12)
C4C H4E 0.9500
C27D C28D 1.378(10)
C27D C17D 1.432(10)
C27D C26D 1.505(10)
C18C C30C 1.397(11)
C18C C17C 1.429(11)
C18C C19C 1.491(10)
C13D C8D 1.378(10)
C13D C12D 1.406(10)
C13D H13G 0.9500
C24D C23D 1.362(10)
C24D H24G 0.9500
C18D C30D 1.406(10)
C18D C17D 1.423(10)
C17C C27C 1.399(10)
C17C C16C 1.489(10)
C15C C16C 1.400(11)
C15C C14C 1.436(11)
C15C C25C 1.464(10)
C7C C2C 1.398(10)
C7C C6C 1.436(12)
C7C H7E 0.9500
C9C C8C 1.378(10)
C9C C10C 1.455(13)
C9C H9E 0.9500
C2C C3C 1.407(11)
C8C C13C 1.354(12)
C8C N1C 1.436(9)
C14D H14G 0.9500
C19C C24C 1.378(11)
C6C C5C 1.344(12)
C6C H6E 0.9500
C26D C25D 1.517(10)
C26D H26G 0.9900
C26D H26H 0.9900
C3C H3E 0.9500
C20D C21D 1.395(10)
C20D H20G 0.9500
C25D H25G 0.9900
C25D H25H 0.9900
C12D C11D 1.378(12)
C12D H12G 0.9500
C13C C12C 1.438(12)
C13C H13E 0.9500
C8D C9D 1.428(10)
C23C C22C 1.378(11)
C23C C24C 1.379(10)
C23C H23E 0.9500
C28D C29D 1.383(11)
C28D H28G 0.9500
C2D C7D 1.398(11)
C2D C1D 1.424(12)
C2D C3D 1.466(11)
C3D C4D 1.347(12)
C3D H3G 0.9500
C5C H5E 0.9500
C25C C26C 1.500(13)
C25C H25E 0.9900
C25C H25F 0.9900
C27C C28C 1.375(13)
C27C C26C 1.503(13)
C21C C22C 1.384(12)
C21C H21E 0.9500
C11C C10C 1.362(14)
C11C C12C 1.365(13)
C11C H11E 0.9500
C7D C6D 1.402(12)
C7D H7G 0.9500
C23D C22D 1.376(12)
C23D H23G 0.9500
C22C H22E 0.9500
C10D C9D 1.357(11)
C10D C11D 1.371(13)
C10D H10G 0.9500
C21D C22D 1.427(11)
C21D H21G 0.9500
C5D C6D 1.352(12)
C5D C4D 1.376(13)
C5D H5G 0.9500
C26C H26E 0.9900
C26C H26F 0.9900
C28C C29C 1.373(14)
C28C H28E 0.9500
C4D H4G 0.9500
C30D C29D 1.385(10)
C30D H30G 0.9500
C30C C29C 1.385(12)
C30C H30E 0.9500
C9D H9G 0.9500
C6D H6G 0.9500
C29D H29G 0.9500
C24C H24E 0.9500
C12C H12E 0.9500
C11D H11G 0.9500
C29C H29E 0.9500
C10C H10E 0.9500
N1C C14C 1.266(10)
C22D H22G 0.9500
C1D H1G 0.9900
C1D H1H 0.9900
C14C H14E 0.9500

loop_
_platon_squeeze_void_nr
_platon_squeeze_void_average_x
_platon_squeeze_void_average_y
_platon_squeeze_void_average_z
_platon_squeeze_void_volume
_platon_squeeze_void_count_electrons
_platon_squeeze_void_content
1 0.500 0.208 0.339 2128 114 ' '
